data_7204234
loop_
_publ_author_name
'Aggarwal, Varinder K.'
'Charmant, Jonathan P. H.'
'Ciampi, Cinzia'
'Hornby, Jonathan M.'
'O'Brien, Christopher J.'
'Hynd, George'
'Parsons, Richard'

_publ_section_title
;
 Additions of stabilised and semi-stabilised sulfur ylides to tosyl
 protected imines: are they under kinetic or thermodynamic control?
;
_journal_issue 23
_journal_name_full 'Journal of the Chemical Society, Perkin Transactions 1'
_journal_page_first 3159
_journal_paper_doi 10.1039/b107275g
_journal_year 2001
_chemical_formula_sum 'C16 H22 O7'
_chemical_formula_weight 326.34
_chemical_name_common mpc
_chemical_name_systematic
; 
Macrosphelide C
;
_space_group_IT_number 19
_symmetry_cell_setting orthorhombic
_symmetry_space_group_name_Hall 'P 2ac 2ab'
_symmetry_space_group_name_H-M 'P 21 21 21'
_atom_sites_solution_hydrogens geom
_atom_sites_solution_primary direct
_atom_sites_solution_secondary difmap
_audit_creation_method SHELXL-97
_cell_angle_alpha 90.00
_cell_angle_beta 90.00
_cell_angle_gamma 90.00
_cell_formula_units_Z 4
_cell_length_a 10.514(2)
_cell_length_b 28.460(2)
_cell_length_c 5.860(2)
_cell_measurement_reflns_used 20
_cell_measurement_temperature 288(2)
_cell_measurement_theta_max 21.07
_cell_measurement_theta_min 18.89
_cell_volume 1753.5(7)
_computing_cell_refinement 'MSC/AFC Diffractmeter Control Software'
_computing_data_collection 'MSC/AFC Diffractmeter Control Software'
_computing_data_reduction 'MSC/AFC Diffractmeter Control Software'
_computing_molecular_graphics 'ORTEP-III (Burnett & Johnson 1996)'
_computing_publication_material 'PARST (Nardelli, 1983)'
_computing_structure_refinement 'SHELXL-97 (Sheldrick, 1997)'
_computing_structure_solution 'SHELXS-97 (Sheldrick, 1990)'
_diffrn_ambient_temperature 288(2)
_diffrn_measured_fraction_theta_full 0.991
_diffrn_measured_fraction_theta_max 0.991
_diffrn_measurement_device_type 'Rigaku AFC5R'
_diffrn_measurement_method 2\q-\w
_diffrn_radiation_monochromator graphite
_diffrn_radiation_source 'Rigaku RU200'
_diffrn_radiation_type CuK\a
_diffrn_radiation_wavelength 1.54180
_diffrn_reflns_av_R_equivalents 0.0420
_diffrn_reflns_av_sigmaI/netI 0.0242
_diffrn_reflns_limit_h_max 12
_diffrn_reflns_limit_h_min -2
_diffrn_reflns_limit_k_max 34
_diffrn_reflns_limit_k_min -7
_diffrn_reflns_limit_l_max 6
_diffrn_reflns_limit_l_min 0
_diffrn_reflns_number 2864
_diffrn_reflns_theta_full 67.63
_diffrn_reflns_theta_max 67.63
_diffrn_reflns_theta_min 3.11
_diffrn_standards_decay_% 1.6
_diffrn_standards_interval_count 150
_diffrn_standards_number 3
_exptl_absorpt_coefficient_mu 0.817
_exptl_absorpt_correction_T_max 0.82
_exptl_absorpt_correction_T_min 0.99
_exptl_absorpt_correction_type \y-scan
_exptl_absorpt_process_details 'North, Phillips & Mathews (1968)'
_exptl_crystal_colour colourless
_exptl_crystal_density_diffrn 1.236
_exptl_crystal_density_method 'not measured'
_exptl_crystal_description needle
_exptl_crystal_F_000 696
_exptl_crystal_size_max 0.50
_exptl_crystal_size_mid 0.15
_exptl_crystal_size_min 0.15
_refine_diff_density_max 0.124
_refine_diff_density_min -0.123
_refine_diff_density_rms 0.032
_refine_ls_abs_structure_details 'Flack H D (1983), Acta Cryst. A39, 876-881'
_refine_ls_abs_structure_Flack -0.2(3)
_refine_ls_extinction_coef 0.0075(6)
_refine_ls_extinction_expression Fc^*^=kFc[1+0.001xFc^2^\l^3^/sin(2\q)]^-1/4^
_refine_ls_extinction_method SHELXL
_refine_ls_goodness_of_fit_ref 1.060
_refine_ls_hydrogen_treatment mixed
_refine_ls_matrix_type full
_refine_ls_number_parameters 210
_refine_ls_number_reflns 2473
_refine_ls_number_restraints 0
_refine_ls_restrained_S_all 1.060
_refine_ls_R_factor_all 0.0532
_refine_ls_R_factor_gt 0.0437
_refine_ls_shift/su_max 0.000
_refine_ls_shift/su_mean 0.000
_refine_ls_structure_factor_coef Fsqd
_refine_ls_weighting_details 'calc w=1/[\s^2^(Fo^2^)+(0.0441P)^2^+0.6740P] where P=(Fo^2^+2Fc^2^)/3'
_refine_ls_weighting_scheme calc
_refine_ls_wR_factor_gt 0.1055
_refine_ls_wR_factor_ref 0.1135
_reflns_number_gt 2185
_reflns_number_total 2473
_reflns_threshold_expression >2sigma(I)
_cod_data_source_file b107275g.txt
_cod_data_source_block mpc
_cod_original_cell_volume 1753.4(7)
_cod_original_sg_symbol_H-M 'P21 21 21'
_cod_database_code 7204234

loop_
_symmetry_equiv_pos_as_xyz
'x, y, z'
'-x+1/2, -y, z+1/2'
'-x, y+1/2, -z+1/2'
'x+1/2, -y+1/2, -z'

loop_
_atom_site_label
_atom_site_type_symbol
_atom_site_fract_x
_atom_site_fract_y
_atom_site_fract_z
_atom_site_U_iso_or_equiv
_atom_site_adp_type
_atom_site_occupancy
_atom_site_symmetry_multiplicity
_atom_site_calc_flag
_atom_site_refinement_flags
_atom_site_disorder_assembly
_atom_site_disorder_group
C1 C 0.6396(3) 0.06086(10) 0.2130(5) 0.0579(7) Uani 1 1 d . . .
O1 O 0.6759(2) 0.04823(10) 0.0286(4) 0.0867(8) Uani 1 1 d . . .
C2 C 0.7213(3) 0.06531(12) 0.4230(6) 0.0689(8) Uani 1 1 d . . .
H2A H 0.6893 0.0910 0.5154 0.083 Uiso 1 1 calc R . .
H2B H 0.7136 0.0367 0.5120 0.083 Uiso 1 1 calc R . .
C3 C 0.8589(3) 0.07385(12) 0.3742(6) 0.0707(9) Uani 1 1 d . . .
H3 H 0.8916 0.0496 0.2707 0.085 Uiso 1 1 calc R . .
O4 O 0.86158(18) 0.11965(8) 0.2625(4) 0.0742(6) Uani 1 1 d . . .
C5 C 0.9612(3) 0.12974(16) 0.1327(6) 0.0823(11) Uani 1 1 d . . .
O5 O 1.0529(2) 0.10485(14) 0.1130(5) 0.1155(11) Uani 1 1 d . . .
C7 C 0.8445(3) 0.20053(13) 0.0158(6) 0.0771(10) Uani 1 1 d . . .
H7 H 0.7781 0.1901 0.1073 0.093 Uiso 1 1 calc R . .
C8 C 0.8223(4) 0.24498(14) -0.1189(7) 0.0877(11) Uani 1 1 d . . .
H8A H 0.9036 0.2578 -0.1660 0.105 Uiso 1 1 calc R . .
H8B H 0.7810 0.2680 -0.0217 0.105 Uiso 1 1 calc R . .
C9 C 0.7409(3) 0.23659(12) -0.3275(6) 0.0710(9) Uani 1 1 d . . .
H9 H 0.7888 0.2176 -0.4374 0.085 Uiso 1 1 calc R . .
O10 O 0.63285(19) 0.20971(7) -0.2454(3) 0.0627(5) Uani 1 1 d . . .
C11 C 0.5677(3) 0.18504(10) -0.3997(5) 0.0564(7) Uani 1 1 d . . .
O11 O 0.5860(2) 0.18825(9) -0.6026(4) 0.0819(7) Uani 1 1 d . . .
C12 C 0.4720(3) 0.15393(10) -0.2985(5) 0.0563(7) Uani 1 1 d . . .
H12 H 0.4105 0.1415 -0.3953 0.068 Uiso 1 1 calc R . .
C13 C 0.4662(2) 0.14223(10) -0.0826(5) 0.0521(6) Uani 1 1 d . . .
H13 H 0.5274 0.1545 0.0154 0.063 Uiso 1 1 calc R . .
C14 C 0.3674(2) 0.11044(11) 0.0160(5) 0.0582(7) Uani 1 1 d . . .
H14 H 0.3284 0.1261 0.1475 0.070 Uiso 1 1 calc R . .
O14 O 0.27180(18) 0.10168(11) -0.1490(4) 0.0830(7) Uani 1 1 d . . .
H14A H 0.2019 0.1019 -0.0871 0.125 Uiso 1 1 calc R . .
C15 C 0.4212(2) 0.06325(10) 0.0939(5) 0.0590(7) Uani 1 1 d . . .
H15 H 0.4559 0.0459 -0.0365 0.071 Uiso 1 1 calc R . .
O16 O 0.52021(17) 0.07225(7) 0.2606(4) 0.0597(5) Uani 1 1 d . . .
C17 C 0.3222(3) 0.03377(12) 0.2170(8) 0.0870(11) Uani 1 1 d . . .
H17A H 0.3594 0.0045 0.2631 0.130 Uiso 1 1 calc R . .
H17B H 0.2519 0.0278 0.1164 0.130 Uiso 1 1 calc R . .
H17C H 0.2925 0.0504 0.3493 0.130 Uiso 1 1 calc R . .
C18 C 0.6972(5) 0.28140(13) -0.4423(7) 0.0972(13) Uani 1 1 d . . .
H18A H 0.6467 0.2738 -0.5736 0.146 Uiso 1 1 calc R . .
H18B H 0.7699 0.2994 -0.4889 0.146 Uiso 1 1 calc R . .
H18C H 0.6472 0.2995 -0.3371 0.146 Uiso 1 1 calc R . .
C19 C 0.9382(4) 0.07557(16) 0.5878(7) 0.1025(14) Uani 1 1 d . . .
H19A H 1.0255 0.0809 0.5480 0.154 Uiso 1 1 calc R . .
H19B H 0.9308 0.0463 0.6678 0.154 Uiso 1 1 calc R . .
H19C H 0.9087 0.1006 0.6838 0.154 Uiso 1 1 calc R . .
C6 C 0.9490(3) 0.17529(18) 0.0157(7) 0.0934(13) Uani 1 1 d . . .
H6 H 1.0193 0.1868 -0.0627 0.112 Uiso 1 1 calc R . .

loop_
_atom_site_aniso_label
_atom_site_aniso_U_11
_atom_site_aniso_U_22
_atom_site_aniso_U_33
_atom_site_aniso_U_23
_atom_site_aniso_U_13
_atom_site_aniso_U_12
C1 0.0548(15) 0.0586(15) 0.0603(17) 0.0031(14) 0.0040(14) 0.0077(14)
O1 0.0567(12) 0.129(2) 0.0740(15) -0.0239(15) 0.0063(11) 0.0164(13)
C2 0.0682(18) 0.0748(19) 0.0638(19) 0.0068(16) -0.0048(16) 0.0171(17)
C3 0.0565(16) 0.084(2) 0.072(2) -0.0004(17) -0.0130(16) 0.0201(17)
O4 0.0471(10) 0.1000(16) 0.0756(13) -0.0021(14) 0.0014(11) 0.0057(11)
C5 0.0393(14) 0.143(3) 0.0650(19) -0.009(2) -0.0042(15) -0.008(2)
O5 0.0439(12) 0.205(3) 0.0981(19) -0.005(2) 0.0054(13) 0.0190(17)
C7 0.066(2) 0.106(3) 0.0591(18) -0.0087(18) 0.0024(16) -0.0351(19)
C8 0.090(2) 0.098(3) 0.075(2) -0.007(2) 0.011(2) -0.039(2)
C9 0.080(2) 0.0731(19) 0.0604(19) 0.0004(15) 0.0178(16) -0.0158(17)
O10 0.0719(12) 0.0667(11) 0.0494(10) 0.0003(10) 0.0081(10) -0.0139(10)
C11 0.0609(16) 0.0611(16) 0.0470(15) -0.0026(13) -0.0044(13) 0.0044(14)
O11 0.0955(16) 0.1047(18) 0.0454(12) -0.0023(12) 0.0032(11) -0.0116(15)
C12 0.0496(14) 0.0683(17) 0.0510(16) -0.0063(13) -0.0061(12) 0.0018(14)
C13 0.0416(12) 0.0634(15) 0.0515(14) -0.0073(13) -0.0045(12) 0.0044(12)
C14 0.0415(12) 0.0764(18) 0.0566(15) -0.0082(14) 0.0039(12) 0.0014(14)
O14 0.0409(10) 0.134(2) 0.0737(15) -0.0010(14) -0.0056(9) -0.0101(13)
C15 0.0453(14) 0.0648(17) 0.0669(18) -0.0090(15) 0.0034(13) -0.0004(13)
O16 0.0483(10) 0.0701(12) 0.0608(11) -0.0047(10) 0.0033(9) 0.0091(9)
C17 0.069(2) 0.074(2) 0.118(3) 0.003(2) 0.008(2) -0.0155(18)
C18 0.126(3) 0.078(2) 0.088(3) 0.019(2) 0.021(3) -0.018(2)
C19 0.088(3) 0.124(3) 0.095(3) -0.002(3) -0.040(2) 0.020(3)
C6 0.0495(18) 0.156(4) 0.075(2) -0.003(3) 0.0056(17) -0.034(2)

loop_
_atom_type_symbol
_atom_type_description
_atom_type_scat_dispersion_real
_atom_type_scat_dispersion_imag
_atom_type_scat_source
C C 0.0181 0.0091 'International Tables Vol C Tables 4.2.6.8 and 6.1.1.4'
H H 0.0000 0.0000 'International Tables Vol C Tables 4.2.6.8 and 6.1.1.4'
O O 0.0492 0.0322 'International Tables Vol C Tables 4.2.6.8 and 6.1.1.4'

loop_
_geom_angle_atom_site_label_1
_geom_angle_atom_site_label_2
_geom_angle_atom_site_label_3
_geom_angle
_geom_angle_site_symmetry_1
_geom_angle_site_symmetry_3
_geom_angle_publ_flag
O1 C1 O16 124.3(3) . . ?
O1 C1 C2 125.3(3) . . ?
O16 C1 C2 110.4(3) . . ?
C3 C2 C1 114.2(3) . . ?
O4 C3 C2 104.5(2) . . ?
O4 C3 C19 109.5(3) . . ?
C2 C3 C19 112.5(3) . . ?
C5 O4 C3 117.8(3) . . ?
O5 C5 O4 124.1(4) . . ?
O5 C5 C6 123.0(4) . . ?
O4 C5 C6 112.9(3) . . ?
C6 C7 C8 126.0(3) . . ?
C7 C8 C9 112.2(3) . . ?
O10 C9 C8 105.0(2) . . ?
O10 C9 C18 110.7(3) . . ?
C8 C9 C18 113.5(3) . . ?
C11 O10 C9 117.0(2) . . ?
O11 C11 O10 123.1(3) . . ?
O11 C11 C12 123.6(3) . . ?
O10 C11 C12 113.3(2) . . ?
C13 C12 C11 125.2(3) . . ?
C12 C13 C14 124.1(3) . . ?
O14 C14 C13 109.6(2) . . ?
O14 C14 C15 108.2(2) . . ?
C13 C14 C15 113.0(2) . . ?
O16 C15 C17 105.6(3) . . ?
O16 C15 C14 108.2(2) . . ?
C17 C15 C14 111.9(2) . . ?
C1 O16 C15 119.6(2) . . ?
C7 C6 C5 123.7(3) . . ?

loop_
_geom_bond_atom_site_label_1
_geom_bond_atom_site_label_2
_geom_bond_distance
_geom_bond_site_symmetry_2
_geom_bond_publ_flag
C1 O1 1.201(4) . ?
C1 O16 1.326(3) . ?
C1 C2 1.506(4) . ?
C2 C3 1.494(4) . ?
C3 O4 1.459(4) . ?
C3 C19 1.504(5) . ?
O4 C5 1.326(4) . ?
C5 O5 1.202(5) . ?
C5 C6 1.472(6) . ?
C7 C6 1.313(5) . ?
C7 C8 1.509(5) . ?
C8 C9 1.511(5) . ?
C9 O10 1.452(4) . ?
C9 C18 1.513(5) . ?
O10 C11 1.334(3) . ?
C11 O11 1.208(3) . ?
C11 C12 1.466(4) . ?
C12 C13 1.309(4) . ?
C13 C14 1.494(4) . ?
C14 O14 1.417(3) . ?
C14 C15 1.527(4) . ?
C15 O16 1.450(3) . ?
C15 C17 1.520(4) . ?

loop_
_cod_related_entry_id
_cod_related_entry_database
_cod_related_entry_code
1 ChemSpider 9373235
